data_7713280
loop_
_publ_author_name
'Marco, Alicia'
'Vigueras, Gloria'
'Busto, Natalia'
'Cutillas, Natalia'
'Bautista, Delia'
'Ruiz, Jos&#xe9;'

_publ_section_title
;
 Novel valproate half-sandwich rhodium and iridium conjugates to fight
 against multidrug-resistant Gram-positive bacteria.
;
_journal_name_full 'Dalton transactions (Cambridge, England : 2003)'
_journal_paper_doi 10.1039/d3dt01678a
_journal_year 2023
_chemical_formula_sum 'C37 H48 Cl N2 O4 Rh'
_chemical_formula_weight 723.13
_space_group_crystal_system triclinic
_space_group_IT_number 2
_space_group_name_Hall '-P 1'
_space_group_name_H-M_alt 'P -1'
_atom_sites_solution_hydrogens geom
_audit_creation_method SHELXL-2019/1
_audit_update_record
;
2023-05-29 deposited with the CCDC.	2023-06-19 downloaded from the CCDC.
;
_cell_angle_alpha 105.159(2)
_cell_angle_beta 94.760(2)
_cell_angle_gamma 90.872(2)
_cell_formula_units_Z 2
_cell_length_a 10.8394(5)
_cell_length_b 11.3065(6)
_cell_length_c 14.4856(7)
_cell_measurement_reflns_used 9318
_cell_measurement_temperature 100(2)
_cell_measurement_theta_max 30.55
_cell_measurement_theta_min 2.48
_cell_volume 1706.35(15)
_computing_cell_refinement 'SAINT V8.40A (Bruker AXS Inc.)'
_computing_data_collection 'APEX4 2021.10_0 (Bruker AXS Inc.)'
_computing_data_reduction 'SAINT V8.40A (Bruker AXS Inc.)'
_computing_molecular_graphics 'Olex2-version 1.3.0'
_computing_publication_material 'Bruker SHELXTL'
_computing_structure_refinement 'SHELXL-2018/3 (Sheldrick, 2018)'
_computing_structure_solution 'SHELXT 2018/2 (Sheldrick, 2014)'
_diffrn_ambient_temperature 100(2)
_diffrn_detector_area_resol_mean 7.40
_diffrn_measured_fraction_theta_full 1.000
_diffrn_measured_fraction_theta_max 0.997
_diffrn_measurement_device_type 'Bruker D8 QUEST PHOTON II CMOS'
_diffrn_measurement_method '\w-scans and phi scans'
_diffrn_radiation_type MoK\a
_diffrn_radiation_wavelength 0.71073
_diffrn_reflns_av_R_equivalents 0.0316
_diffrn_reflns_av_unetI/netI 0.0124
_diffrn_reflns_Laue_measured_fraction_full 1.000
_diffrn_reflns_Laue_measured_fraction_max 0.997
_diffrn_reflns_limit_h_max 15
_diffrn_reflns_limit_h_min -15
_diffrn_reflns_limit_k_max 16
_diffrn_reflns_limit_k_min -16
_diffrn_reflns_limit_l_max 20
_diffrn_reflns_limit_l_min -20
_diffrn_reflns_number 154428
_diffrn_reflns_point_group_measured_fraction_full 1.000
_diffrn_reflns_point_group_measured_fraction_max 0.997
_diffrn_reflns_theta_full 25.242
_diffrn_reflns_theta_max 30.619
_diffrn_reflns_theta_min 1.867
_diffrn_source 'high brilliance microfocus sealed tube '
_exptl_absorpt_coefficient_mu 0.620
_exptl_absorpt_correction_T_max 0.746
_exptl_absorpt_correction_T_min 0.6997
_exptl_absorpt_correction_type multi-scan
_exptl_absorpt_process_details SADABS-2016/2
_exptl_crystal_colour orange
_exptl_crystal_density_diffrn 1.407
_exptl_crystal_description prism
_exptl_crystal_F_000 756
_exptl_crystal_size_max 0.240
_exptl_crystal_size_mid 0.220
_exptl_crystal_size_min 0.090
_refine_diff_density_max 1.298
_refine_diff_density_min -0.638
_refine_diff_density_rms 0.071
_refine_ls_extinction_method none
_refine_ls_goodness_of_fit_ref 1.219
_refine_ls_hydrogen_treatment constr
_refine_ls_matrix_type full
_refine_ls_number_parameters 415
_refine_ls_number_reflns 10495
_refine_ls_number_restraints 0
_refine_ls_restrained_S_all 1.219
_refine_ls_R_factor_all 0.0311
_refine_ls_R_factor_gt 0.0260
_refine_ls_shift/su_max 0.001
_refine_ls_shift/su_mean 0.000
_refine_ls_structure_factor_coef Fsqd
_refine_ls_weighting_details 'w=1/[\s^2^(Fo^2^)+(0.0112P)^2^+1.6588P] where P=(Fo^2^+2Fc^2^)/3'
_refine_ls_weighting_scheme calc
_refine_ls_wR_factor_gt 0.0561
_refine_ls_wR_factor_ref 0.0612
_reflns_Friedel_coverage 0.000
_reflns_number_gt 9685
_reflns_number_total 10495
_reflns_threshold_expression 'I > 2\s(I)'
_cod_data_source_file d3dt01678a2.cif
_cod_data_source_block AMC_23_0msp_a
_cod_database_code 7713280
_shelx_shelxl_version_number 2019/1
_shelx_space_group_comment
;
The symmetry employed for this shelxl refinement is uniquely defined
by the following loop, which should always be used as a source of
symmetry information in preference to the above space-group names.
They are only intended as comments.
;
_shelx_estimated_absorpt_t_min 0.865
_shelx_estimated_absorpt_t_max 0.946

loop_
_space_group_symop_operation_xyz
'x, y, z'
'-x, -y, -z'

loop_
_atom_site_label
_atom_site_type_symbol
_atom_site_fract_x
_atom_site_fract_y
_atom_site_fract_z
_atom_site_U_iso_or_equiv
_atom_site_adp_type
_atom_site_occupancy
_atom_site_site_symmetry_order
_atom_site_calc_flag
_atom_site_refinement_flags_posn
_atom_site_refinement_flags_adp
_atom_site_refinement_flags_occupancy
_atom_site_disorder_assembly
_atom_site_disorder_group
Rh01 Rh 0.72625(2) 0.20749(2) 0.50247(2) 0.01287(3) Uani 1 1 d . . . . .
Cl01 Cl 0.52787(3) 0.14005(3) 0.41782(2) 0.01838(6) Uani 1 1 d . . . . .
N1 N 0.64660(11) 0.32847(10) 0.61439(8) 0.0147(2) Uani 1 1 d . . . . .
N2 N 0.61633(11) 0.52191(10) 0.69430(8) 0.0145(2) Uani 1 1 d . . . . .
C1 C 0.61046(12) 0.32777(12) 0.70342(9) 0.0142(2) Uani 1 1 d . . . . .
C2 C 0.58113(13) 0.23004(12) 0.74090(10) 0.0156(2) Uani 1 1 d . . . . .
H2 H 0.586900 0.147331 0.704891 0.019 Uiso 1 1 calc R U . . .
C3 C 0.54301(13) 0.25916(13) 0.83348(10) 0.0162(2) Uani 1 1 d . . . . .
C4 C 0.53684(14) 0.38200(13) 0.88730(10) 0.0179(3) Uani 1 1 d . . . . .
H4 H 0.514950 0.398464 0.951471 0.022 Uiso 1 1 calc R U . . .
C5 C 0.56167(14) 0.47925(13) 0.84954(10) 0.0178(2) Uani 1 1 d . . . . .
H5 H 0.556217 0.561940 0.885686 0.021 Uiso 1 1 calc R U . . .
C6 C 0.59516(13) 0.44951(12) 0.75550(9) 0.0145(2) Uani 1 1 d . . . . .
C7 C 0.64605(12) 0.44489(12) 0.60984(9) 0.0142(2) Uani 1 1 d . . . . .
C8 C 0.50132(14) 0.16205(13) 0.87759(10) 0.0181(3) Uani 1 1 d . . . . .
O1 O 0.46582(11) 0.18155(11) 0.95716(8) 0.0242(2) Uani 1 1 d . . . . .
O2 O 0.50576(12) 0.05005(10) 0.81796(8) 0.0236(2) Uani 1 1 d . . . . .
C9 C 0.46214(18) -0.05058(15) 0.85239(12) 0.0274(3) Uani 1 1 d . . . . .
H9A H 0.451741 -0.125010 0.799054 0.041 Uiso 1 1 calc R U . . .
H9B H 0.382454 -0.030961 0.879020 0.041 Uiso 1 1 calc R U . . .
H9C H 0.522612 -0.064036 0.902436 0.041 Uiso 1 1 calc R U . . .
C10 C 0.59497(13) 0.65354(12) 0.71486(10) 0.0168(2) Uani 1 1 d . . . . .
H10A H 0.549492 0.678175 0.772994 0.020 Uiso 1 1 calc R U . . .
H10B H 0.542007 0.669417 0.660666 0.020 Uiso 1 1 calc R U . . .
C11 C 0.71368(14) 0.73198(13) 0.73053(10) 0.0188(3) Uani 1 1 d . . . . .
H11A H 0.763605 0.700590 0.675665 0.023 Uiso 1 1 calc R U . . .
H11B H 0.692078 0.816848 0.730885 0.023 Uiso 1 1 calc R U . . .
C12 C 0.79235(15) 0.73518(16) 0.82261(11) 0.0251(3) Uani 1 1 d . . . . .
H12A H 0.811998 0.650468 0.824184 0.030 Uiso 1 1 calc R U . . .
H12B H 0.745137 0.771185 0.878243 0.030 Uiso 1 1 calc R U . . .
C13 C 0.91201(16) 0.81037(17) 0.83051(13) 0.0290(3) Uani 1 1 d . . . . .
H13A H 0.963115 0.769649 0.779614 0.043 Uiso 1 1 calc R U . . .
H13B H 0.957325 0.817709 0.893293 0.043 Uiso 1 1 calc R U . . .
H13C H 0.892767 0.892254 0.823715 0.043 Uiso 1 1 calc R U . . .
C14 C 0.67246(12) 0.46735(12) 0.51890(9) 0.0142(2) Uani 1 1 d . . . . .
C15 C 0.70988(12) 0.35964(12) 0.45408(10) 0.0147(2) Uani 1 1 d . . . . .
C16 C 0.72572(13) 0.36390(13) 0.36050(10) 0.0169(2) Uani 1 1 d . . . . .
H16 H 0.750362 0.293219 0.315163 0.020 Uiso 1 1 calc R U . . .
C17 C 0.70541(13) 0.47160(13) 0.33377(10) 0.0165(2) Uani 1 1 d . . . . .
C18 C 0.67007(13) 0.57731(13) 0.39681(10) 0.0175(2) Uani 1 1 d . . . . .
H18 H 0.657590 0.649928 0.376474 0.021 Uiso 1 1 calc R U . . .
C19 C 0.65309(13) 0.57547(12) 0.49057(10) 0.0166(2) Uani 1 1 d . . . . .
H19 H 0.628549 0.646997 0.535054 0.020 Uiso 1 1 calc R U . . .
O3 O 0.70591(10) 0.47215(10) 0.23675(7) 0.0202(2) Uani 1 1 d . . . . .
O4 O 0.91185(11) 0.44838(12) 0.23783(8) 0.0269(2) Uani 1 1 d . . . . .
C20 C 0.81458(14) 0.45735(13) 0.19545(10) 0.0191(3) Uani 1 1 d . . . . .
C21 C 0.79315(14) 0.45434(14) 0.08981(10) 0.0207(3) Uani 1 1 d . . . . .
H21 H 0.702392 0.460349 0.073500 0.025 Uiso 1 1 calc R U . . .
C22 C 0.86122(16) 0.56522(15) 0.07234(11) 0.0234(3) Uani 1 1 d . . . . .
H22A H 0.948092 0.568999 0.100418 0.028 Uiso 1 1 calc R U . . .
H22B H 0.862581 0.553655 0.002292 0.028 Uiso 1 1 calc R U . . .
C23 C 0.80253(16) 0.68631(15) 0.11504(12) 0.0251(3) Uani 1 1 d . . . . .
H23A H 0.800365 0.697659 0.185004 0.030 Uiso 1 1 calc R U . . .
H23B H 0.715975 0.683095 0.086410 0.030 Uiso 1 1 calc R U . . .
C24 C 0.87173(19) 0.79579(16) 0.09819(12) 0.0301(3) Uani 1 1 d . . . . .
H24A H 0.877530 0.783444 0.029182 0.045 Uiso 1 1 calc R U . . .
H24B H 0.955213 0.803996 0.131360 0.045 Uiso 1 1 calc R U . . .
H24C H 0.827005 0.870457 0.123171 0.045 Uiso 1 1 calc R U . . .
C25 C 0.83520(16) 0.33222(15) 0.02861(11) 0.0244(3) Uani 1 1 d . . . . .
H25A H 0.818026 0.329793 -0.040076 0.029 Uiso 1 1 calc R U . . .
H25B H 0.925887 0.327941 0.041752 0.029 Uiso 1 1 calc R U . . .
C26 C 0.77184(16) 0.21998(15) 0.04711(12) 0.0264(3) Uani 1 1 d . . . . .
H26A H 0.800874 0.213783 0.112243 0.032 Uiso 1 1 calc R U . . .
H26B H 0.681267 0.230736 0.045030 0.032 Uiso 1 1 calc R U . . .
C27 C 0.79819(18) 0.10121(17) -0.02628(14) 0.0324(4) Uani 1 1 d . . . . .
H27A H 0.768905 0.106532 -0.090864 0.049 Uiso 1 1 calc R U . . .
H27B H 0.755046 0.032140 -0.012030 0.049 Uiso 1 1 calc R U . . .
H27C H 0.887551 0.088712 -0.023055 0.049 Uiso 1 1 calc R U . . .
C28 C 0.89905(13) 0.18553(13) 0.57927(10) 0.0175(2) Uani 1 1 d . . . . .
C29 C 0.92199(13) 0.19513(13) 0.48532(10) 0.0170(2) Uani 1 1 d . . . . .
C30 C 0.85499(13) 0.09479(13) 0.41719(10) 0.0167(2) Uani 1 1 d . . . . .
C31 C 0.80019(13) 0.01833(13) 0.47066(11) 0.0172(2) Uani 1 1 d . . . . .
C32 C 0.82804(13) 0.07210(13) 0.56939(10) 0.0175(2) Uani 1 1 d . . . . .
C33 C 0.95008(16) 0.27044(16) 0.67250(12) 0.0279(3) Uani 1 1 d . . . . .
H33A H 1.026474 0.238051 0.695716 0.042 Uiso 1 1 calc R U . . .
H33B H 0.889158 0.277475 0.719821 0.042 Uiso 1 1 calc R U . . .
H33C H 0.968060 0.351492 0.663109 0.042 Uiso 1 1 calc R U . . .
C34 C 1.00390(14) 0.29048(15) 0.46338(13) 0.0251(3) Uani 1 1 d . . . . .
H34A H 1.087872 0.260337 0.456840 0.038 Uiso 1 1 calc R U . . .
H34B H 1.006163 0.365877 0.515720 0.038 Uiso 1 1 calc R U . . .
H34C H 0.971208 0.307542 0.403244 0.038 Uiso 1 1 calc R U . . .
C35 C 0.85406(16) 0.06082(16) 0.31024(11) 0.0252(3) Uani 1 1 d . . . . .
H35A H 0.770160 0.033167 0.281255 0.038 Uiso 1 1 calc R U . . .
H35B H 0.911240 -0.005376 0.289881 0.038 Uiso 1 1 calc R U . . .
H35C H 0.880167 0.132410 0.289460 0.038 Uiso 1 1 calc R U . . .
C36 C 0.72639(15) -0.09821(14) 0.42550(13) 0.0252(3) Uani 1 1 d . . . . .
H36A H 0.675109 -0.089285 0.368911 0.038 Uiso 1 1 calc R U . . .
H36B H 0.672995 -0.116270 0.471862 0.038 Uiso 1 1 calc R U . . .
H36C H 0.782681 -0.165471 0.406113 0.038 Uiso 1 1 calc R U . . .
C37 C 0.79827(15) 0.01756(16) 0.64894(12) 0.0254(3) Uani 1 1 d . . . . .
H37A H 0.716391 -0.024252 0.633204 0.038 Uiso 1 1 calc R U . . .
H37B H 0.798158 0.082754 0.708763 0.038 Uiso 1 1 calc R U . . .
H37C H 0.860772 -0.041553 0.656959 0.038 Uiso 1 1 calc R U . . .

loop_
_atom_site_aniso_label
_atom_site_aniso_U_11
_atom_site_aniso_U_22
_atom_site_aniso_U_33
_atom_site_aniso_U_23
_atom_site_aniso_U_13
_atom_site_aniso_U_12
Rh01 0.01496(5) 0.01220(5) 0.01200(5) 0.00358(3) 0.00308(3) 0.00079(3)
Cl01 0.01661(14) 0.01781(14) 0.02077(15) 0.00582(12) -0.00029(11) -0.00059(11)
N1 0.0193(5) 0.0138(5) 0.0119(5) 0.0041(4) 0.0039(4) 0.0014(4)
N2 0.0188(5) 0.0118(5) 0.0132(5) 0.0031(4) 0.0041(4) 0.0012(4)
C1 0.0169(6) 0.0149(6) 0.0113(5) 0.0037(4) 0.0027(4) 0.0013(4)
C2 0.0182(6) 0.0154(6) 0.0143(6) 0.0050(5) 0.0033(5) 0.0024(5)
C3 0.0196(6) 0.0168(6) 0.0137(6) 0.0062(5) 0.0033(5) 0.0020(5)
C4 0.0230(6) 0.0190(6) 0.0125(6) 0.0041(5) 0.0051(5) 0.0019(5)
C5 0.0235(7) 0.0161(6) 0.0132(6) 0.0020(5) 0.0053(5) 0.0020(5)
C6 0.0173(6) 0.0141(5) 0.0128(5) 0.0043(4) 0.0027(4) 0.0005(4)
C7 0.0164(6) 0.0140(5) 0.0124(5) 0.0032(4) 0.0025(4) 0.0009(4)
C8 0.0210(6) 0.0189(6) 0.0165(6) 0.0078(5) 0.0034(5) 0.0026(5)
O1 0.0338(6) 0.0241(5) 0.0189(5) 0.0101(4) 0.0101(4) 0.0043(4)
O2 0.0370(6) 0.0166(5) 0.0200(5) 0.0077(4) 0.0097(4) 0.0006(4)
C9 0.0398(9) 0.0193(7) 0.0280(8) 0.0128(6) 0.0097(7) 0.0009(6)
C10 0.0221(6) 0.0121(5) 0.0166(6) 0.0034(5) 0.0043(5) 0.0016(5)
C11 0.0245(7) 0.0161(6) 0.0163(6) 0.0052(5) 0.0024(5) -0.0024(5)
C12 0.0270(7) 0.0293(8) 0.0200(7) 0.0095(6) -0.0016(6) -0.0051(6)
C13 0.0274(8) 0.0338(9) 0.0262(8) 0.0106(7) -0.0023(6) -0.0063(7)
C14 0.0174(6) 0.0137(5) 0.0118(5) 0.0039(4) 0.0022(4) -0.0006(4)
C15 0.0169(6) 0.0137(5) 0.0148(6) 0.0055(4) 0.0030(4) 0.0010(4)
C16 0.0196(6) 0.0169(6) 0.0152(6) 0.0050(5) 0.0047(5) 0.0022(5)
C17 0.0172(6) 0.0215(6) 0.0131(6) 0.0081(5) 0.0029(5) -0.0005(5)
C18 0.0210(6) 0.0159(6) 0.0173(6) 0.0077(5) 0.0011(5) -0.0008(5)
C19 0.0195(6) 0.0140(6) 0.0165(6) 0.0044(5) 0.0020(5) 0.0001(5)
O3 0.0226(5) 0.0271(5) 0.0143(4) 0.0104(4) 0.0044(4) 0.0031(4)
O4 0.0217(5) 0.0389(7) 0.0212(5) 0.0094(5) 0.0029(4) -0.0006(5)
C20 0.0224(7) 0.0191(6) 0.0170(6) 0.0061(5) 0.0042(5) -0.0012(5)
C21 0.0232(7) 0.0252(7) 0.0153(6) 0.0075(5) 0.0045(5) 0.0013(5)
C22 0.0284(7) 0.0253(7) 0.0201(7) 0.0098(6) 0.0093(6) 0.0034(6)
C23 0.0284(8) 0.0256(7) 0.0226(7) 0.0073(6) 0.0051(6) 0.0039(6)
C24 0.0435(10) 0.0255(8) 0.0226(7) 0.0077(6) 0.0048(7) 0.0024(7)
C25 0.0294(8) 0.0252(7) 0.0188(7) 0.0051(6) 0.0066(6) 0.0001(6)
C26 0.0281(8) 0.0258(7) 0.0240(7) 0.0043(6) 0.0032(6) -0.0040(6)
C27 0.0341(9) 0.0274(8) 0.0315(9) 0.0011(7) 0.0011(7) -0.0037(7)
C28 0.0163(6) 0.0183(6) 0.0178(6) 0.0050(5) 0.0006(5) 0.0015(5)
C29 0.0142(6) 0.0179(6) 0.0202(6) 0.0069(5) 0.0025(5) 0.0007(5)
C30 0.0164(6) 0.0168(6) 0.0168(6) 0.0032(5) 0.0056(5) 0.0026(5)
C31 0.0158(6) 0.0142(6) 0.0219(6) 0.0047(5) 0.0037(5) 0.0024(5)
C32 0.0168(6) 0.0180(6) 0.0208(6) 0.0096(5) 0.0039(5) 0.0036(5)
C33 0.0268(8) 0.0309(8) 0.0220(7) 0.0020(6) -0.0049(6) -0.0004(6)
C34 0.0186(7) 0.0252(7) 0.0343(8) 0.0123(6) 0.0049(6) -0.0033(5)
C35 0.0266(7) 0.0297(8) 0.0179(7) 0.0020(6) 0.0071(6) 0.0065(6)
C36 0.0242(7) 0.0136(6) 0.0352(8) 0.0009(6) 0.0061(6) -0.0006(5)
C37 0.0248(7) 0.0307(8) 0.0283(8) 0.0197(6) 0.0066(6) 0.0080(6)

loop_
_atom_type_symbol
_atom_type_description
_atom_type_scat_dispersion_real
_atom_type_scat_dispersion_imag
_atom_type_scat_source
C C 0.0033 0.0016 'International Tables Vol C Tables 4.2.6.8 and 6.1.1.4'
H H 0.0000 0.0000 'International Tables Vol C Tables 4.2.6.8 and 6.1.1.4'
Cl Cl 0.1484 0.1585 'International Tables Vol C Tables 4.2.6.8 and 6.1.1.4'
N N 0.0061 0.0033 'International Tables Vol C Tables 4.2.6.8 and 6.1.1.4'
O O 0.0106 0.0060 'International Tables Vol C Tables 4.2.6.8 and 6.1.1.4'
Rh Rh -1.1178 0.9187 'International Tables Vol C Tables 4.2.6.8 and 6.1.1.4'

loop_
_geom_angle_atom_site_label_1
_geom_angle_atom_site_label_2
_geom_angle_atom_site_label_3
_geom_angle
_geom_angle_site_symmetry_1
_geom_angle_site_symmetry_3
_geom_angle_publ_flag
C15 Rh01 N1 77.82(5) . . ?
C15 Rh01 C30 106.40(5) . . ?
N1 Rh01 C30 163.20(5) . . ?
C15 Rh01 C28 117.49(5) . . ?
N1 Rh01 C28 98.47(5) . . ?
C30 Rh01 C28 65.00(5) . . ?
C15 Rh01 C29 93.84(5) . . ?
N1 Rh01 C29 125.67(5) . . ?
C30 Rh01 C29 38.92(5) . . ?
C28 Rh01 C29 38.90(5) . . ?
C15 Rh01 C31 143.93(5) . . ?
N1 Rh01 C31 138.04(5) . . ?
C30 Rh01 C31 38.58(5) . . ?
C28 Rh01 C31 63.19(5) . . ?
C29 Rh01 C31 63.94(5) . . ?
C15 Rh01 C32 155.43(5) . . ?
N1 Rh01 C32 105.87(5) . . ?
C30 Rh01 C32 63.49(5) . . ?
C28 Rh01 C32 38.29(5) . . ?
C29 Rh01 C32 63.92(5) . . ?
C31 Rh01 C32 36.28(5) . . ?
C15 Rh01 Cl01 87.02(4) . . ?
N1 Rh01 Cl01 92.02(3) . . ?
C30 Rh01 Cl01 104.33(4) . . ?
C28 Rh01 Cl01 154.83(4) . . ?
C29 Rh01 Cl01 141.65(4) . . ?
C31 Rh01 Cl01 93.92(4) . . ?
C32 Rh01 Cl01 116.73(4) . . ?
C7 N1 C1 106.74(11) . . ?
C7 N1 Rh01 115.01(9) . . ?
C1 N1 Rh01 137.20(9) . . ?
C7 N2 C6 106.92(11) . . ?
C7 N2 C10 127.90(11) . . ?
C6 N2 C10 124.79(11) . . ?
N1 C1 C2 130.53(12) . . ?
N1 C1 C6 108.47(11) . . ?
C2 C1 C6 120.81(12) . . ?
C3 C2 C1 117.05(12) . . ?
C2 C3 C4 121.26(13) . . ?
C2 C3 C8 121.34(13) . . ?
C4 C3 C8 117.33(12) . . ?
C5 C4 C3 121.99(12) . . ?
C4 C5 C6 116.44(13) . . ?
N2 C6 C5 131.45(13) . . ?
N2 C6 C1 106.37(11) . . ?
C5 C6 C1 122.16(12) . . ?
N1 C7 N2 111.39(11) . . ?
N1 C7 C14 116.69(12) . . ?
N2 C7 C14 131.90(12) . . ?
O1 C8 O2 123.80(13) . . ?
O1 C8 C3 124.46(14) . . ?
O2 C8 C3 111.73(12) . . ?
C8 O2 C9 116.15(12) . . ?
N2 C10 C11 113.26(12) . . ?
C12 C11 C10 114.40(12) . . ?
C11 C12 C13 111.10(13) . . ?
C19 C14 C15 121.34(12) . . ?
C19 C14 C7 126.82(12) . . ?
C15 C14 C7 111.53(11) . . ?
C16 C15 C14 117.95(12) . . ?
C16 C15 Rh01 124.71(10) . . ?
C14 C15 Rh01 117.24(9) . . ?
C17 C16 C15 119.80(13) . . ?
C18 C17 C16 122.58(12) . . ?
C18 C17 O3 117.08(12) . . ?
C16 C17 O3 119.91(13) . . ?
C17 C18 C19 118.82(13) . . ?
C18 C19 C14 119.51(13) . . ?
C20 O3 C17 118.88(11) . . ?
O4 C20 O3 123.68(13) . . ?
O4 C20 C21 126.11(14) . . ?
O3 C20 C21 110.21(12) . . ?
C20 C21 C25 109.40(13) . . ?
C20 C21 C22 109.20(13) . . ?
C25 C21 C22 112.55(12) . . ?
C23 C22 C21 113.36(13) . . ?
C22 C23 C24 112.87(14) . . ?
C26 C25 C21 113.62(13) . . ?
C27 C26 C25 112.39(14) . . ?
C29 C28 C32 108.62(12) . . ?
C29 C28 C33 126.09(14) . . ?
C32 C28 C33 125.02(14) . . ?
C29 C28 Rh01 70.91(8) . . ?
C32 C28 Rh01 75.32(8) . . ?
C33 C28 Rh01 124.56(11) . . ?
C28 C29 C30 107.17(12) . . ?
C28 C29 C34 125.99(13) . . ?
C30 C29 C34 126.82(13) . . ?
C28 C29 Rh01 70.19(8) . . ?
C30 C29 Rh01 70.13(8) . . ?
C34 C29 Rh01 126.19(10) . . ?
C29 C30 C31 107.66(12) . . ?
C29 C30 C35 127.81(13) . . ?
C31 C30 C35 123.98(13) . . ?
C29 C30 Rh01 70.96(8) . . ?
C31 C30 Rh01 74.21(8) . . ?
C35 C30 Rh01 127.07(10) . . ?
C32 C31 C30 108.97(12) . . ?
C32 C31 C36 126.75(14) . . ?
C30 C31 C36 124.28(14) . . ?
C32 C31 Rh01 72.92(8) . . ?
C30 C31 Rh01 67.21(7) . . ?
C36 C31 Rh01 125.72(10) . . ?
C31 C32 C28 107.27(12) . . ?
C31 C32 C37 126.09(14) . . ?
C28 C32 C37 126.49(14) . . ?
C31 C32 Rh01 70.80(8) . . ?
C28 C32 Rh01 66.39(7) . . ?
C37 C32 Rh01 131.40(10) . . ?

loop_
_geom_bond_atom_site_label_1
_geom_bond_atom_site_label_2
_geom_bond_distance
_geom_bond_site_symmetry_2
_geom_bond_publ_flag
Rh01 C15 2.0252(13) . ?
Rh01 N1 2.0865(11) . ?
Rh01 C30 2.1480(13) . ?
Rh01 C28 2.1496(14) . ?
Rh01 C29 2.1590(14) . ?
Rh01 C31 2.2421(14) . ?
Rh01 C32 2.2694(14) . ?
Rh01 Cl01 2.3942(4) . ?
N1 C7 1.3351(17) . ?
N1 C1 1.3806(16) . ?
N2 C7 1.3696(16) . ?
N2 C6 1.3842(17) . ?
N2 C10 1.4655(17) . ?
C1 C2 1.3959(18) . ?
C1 C6 1.4056(18) . ?
C2 C3 1.3939(18) . ?
C3 C4 1.4095(19) . ?
C3 C8 1.4892(19) . ?
C4 C5 1.3823(19) . ?
C5 C6 1.3953(18) . ?
C7 C14 1.4550(18) . ?
C8 O1 1.2118(17) . ?
C8 O2 1.3373(18) . ?
O2 C9 1.4444(18) . ?
C10 C11 1.518(2) . ?
C11 C12 1.514(2) . ?
C12 C13 1.520(2) . ?
C14 C19 1.4010(18) . ?
C14 C15 1.4175(18) . ?
C15 C16 1.3935(18) . ?
C16 C17 1.3863(19) . ?
C17 C18 1.382(2) . ?
C17 O3 1.4076(16) . ?
C18 C19 1.3910(19) . ?
O3 C20 1.3579(18) . ?
O4 C20 1.1946(19) . ?
C20 C21 1.520(2) . ?
C21 C25 1.532(2) . ?
C21 C22 1.533(2) . ?
C22 C23 1.520(2) . ?
C23 C24 1.521(2) . ?
C25 C26 1.528(2) . ?
C26 C27 1.527(2) . ?
C28 C29 1.435(2) . ?
C28 C32 1.454(2) . ?
C28 C33 1.494(2) . ?
C29 C30 1.435(2) . ?
C29 C34 1.499(2) . ?
C30 C31 1.4529(19) . ?
C30 C35 1.495(2) . ?
C31 C32 1.405(2) . ?
C31 C36 1.495(2) . ?
C32 C37 1.497(2) . ?

loop_
_geom_hbond_atom_site_label_D
_geom_hbond_atom_site_label_H
_geom_hbond_atom_site_label_A
_geom_hbond_distance_DH
_geom_hbond_distance_HA
_geom_hbond_distance_DA
_geom_hbond_angle_DHA
_geom_hbond_site_symmetry_A
_geom_hbond_publ_flag
C10 H10B Cl01 0.99 2.77 3.5956(14) 140.8 2_666 yes
